data_7212658
loop_
_publ_author_name
'Mocilac, Pavle'
'Tallon, Mark'
'Lough, Alan J.'
'Gallagher, John F.'

_publ_section_title
;
 Synthesis, structural and conformational analysis of a 3 \\times 3 isomer
 grid based on nine methyl-N-(pyridyl)benzamides
;
_journal_issue 10
_journal_name_full CrystEngComm
_journal_page_first 3080
_journal_paper_doi 10.1039/c002986f
_journal_volume 12
_journal_year 2010
_chemical_formula_moiety 'C13 H12 N2 O'
_chemical_formula_sum 'C13 H12 N2 O'
_chemical_formula_weight 212.25
_chemical_melting_point 347
_chemical_name_common Mmp
_chemical_name_systematic
;
?
;
_space_group_IT_number 2
_symmetry_cell_setting triclinic
_symmetry_space_group_name_Hall '-P 1'
_symmetry_space_group_name_H-M 'P -1'
_atom_sites_solution_hydrogens geom
_atom_sites_solution_primary direct
_atom_sites_solution_secondary difmap
_audit_creation_method SHELXL-97
_cell_angle_alpha 87.088(5)
_cell_angle_beta 88.102(6)
_cell_angle_gamma 76.456(6)
_cell_formula_units_Z 4
_cell_length_a 8.1453(6)
_cell_length_b 9.1925(8)
_cell_length_c 14.5347(15)
_cell_measurement_reflns_used 25579
_cell_measurement_temperature 150(2)
_cell_measurement_theta_max 27.5
_cell_measurement_theta_min 2.55
_cell_volume 1056.41(16)
_computing_cell_refinement 'DENZO-SMN (Otwinowski and Minor, 1997)'
_computing_data_collection 'kappaCCD Server software (Nonius, 1997)'
_computing_data_reduction 'DENZO-SMN (Otwinowski and Minor, 1997)'
_computing_molecular_graphics 'PLATON (Spek, 2003)'
_computing_publication_material 'SHELXL97 and PREP8 (Ferguson, 1998)'
_computing_structure_refinement 'SHELXL97 (Sheldrick, 2008) and SORTX (McArdle, 1995)'
_computing_structure_solution 'SHELXS97 (Sheldrick, 2008)'
_diffrn_ambient_temperature 150(2)
_diffrn_measured_fraction_theta_full 0.984
_diffrn_measured_fraction_theta_max 0.984
_diffrn_measurement_device 'Nonius KappaCCD'
_diffrn_measurement_method '\f, \w scans with \k offsets'
_diffrn_radiation_monochromator graphite
_diffrn_radiation_source 'fine-focus sealed X-ray tube'
_diffrn_radiation_type MoK\a
_diffrn_radiation_wavelength 0.71073
_diffrn_reflns_av_R_equivalents 0.0953
_diffrn_reflns_av_sigmaI/netI 0.1017
_diffrn_reflns_limit_h_max 10
_diffrn_reflns_limit_h_min -10
_diffrn_reflns_limit_k_max 11
_diffrn_reflns_limit_k_min -11
_diffrn_reflns_limit_l_max 18
_diffrn_reflns_limit_l_min -17
_diffrn_reflns_number 12766
_diffrn_reflns_theta_full 27.53
_diffrn_reflns_theta_max 27.53
_diffrn_reflns_theta_min 2.57
_diffrn_standards_number 12766
_exptl_absorpt_coefficient_mu 0.087
_exptl_absorpt_correction_T_max 0.995
_exptl_absorpt_correction_T_min 0.983
_exptl_absorpt_correction_type multi-scan
_exptl_absorpt_process_details '(SORTAV; Blessing, 1995)'
_exptl_crystal_colour colourless
_exptl_crystal_density_diffrn 1.334
_exptl_crystal_density_method 'not measured'
_exptl_crystal_description block
_exptl_crystal_F_000 448
_exptl_crystal_size_max 0.20
_exptl_crystal_size_mid 0.06
_exptl_crystal_size_min 0.06
_refine_diff_density_max 0.274
_refine_diff_density_min -0.231
_refine_diff_density_rms 0.056
_refine_ls_extinction_method none
_refine_ls_goodness_of_fit_ref 1.012
_refine_ls_hydrogen_treatment mixed
_refine_ls_matrix_type full
_refine_ls_number_parameters 299
_refine_ls_number_reflns 4782
_refine_ls_number_restraints 0
_refine_ls_restrained_S_all 1.012
_refine_ls_R_factor_all 0.1372
_refine_ls_R_factor_gt 0.0661
_refine_ls_shift/su_max 0.000
_refine_ls_shift/su_mean 0.000
_refine_ls_structure_factor_coef Fsqd
_refine_ls_weighting_details 'w=1/[\s^2^(Fo^2^)+(0.0825P)^2^] where P=(Fo^2^+2Fc^2^)/3'
_refine_ls_weighting_scheme calc
_refine_ls_wR_factor_gt 0.1464
_refine_ls_wR_factor_ref 0.1829
_reflns_number_gt 2593
_reflns_number_total 4782
_reflns_threshold_expression I>2\s(I)
_cod_data_source_file c002986f.txt
_cod_data_source_block Mmp-[9-01]
_cod_depositor_comments
;
The following automatic conversions were performed:

'_symmetry_cell_setting' value 'Triclinic' changed to 'triclinic'
according to /home/saulius/struct/CIF-dictionaries/cif_core.dic
dictionary named 'cif_core.dic' version 2.4.2 from 2011-04-26.

Automatic conversion script
Id: cif_fix_values 1891 2012-01-12 08:04:46Z andrius 
;
_cod_database_code 7212658

loop_
_symmetry_equiv_pos_as_xyz
'x, y, z'
'-x, -y, -z'

loop_
_atom_site_label
_atom_site_type_symbol
_atom_site_fract_x
_atom_site_fract_y
_atom_site_fract_z
_atom_site_U_iso_or_equiv
_atom_site_adp_type
_atom_site_occupancy
_atom_site_symmetry_multiplicity
_atom_site_calc_flag
_atom_site_refinement_flags
O1A O 0.62678(19) 0.14237(19) 0.08566(12) 0.0459(5) Uani 1 1 d .
C1A C 0.4821(3) 0.1237(3) 0.08679(17) 0.0359(6) Uani 1 1 d .
N1A N 0.4328(2) 0.0155(2) 0.14169(14) 0.0363(5) Uani 1 1 d .
H1A H 0.320(3) 0.020(3) 0.1445(17) 0.049(8) Uiso 1 1 d .
C11A C 0.3490(3) 0.2199(3) 0.02726(17) 0.0346(6) Uani 1 1 d .
C12A C 0.1978(3) 0.1826(3) 0.00720(17) 0.0364(6) Uani 1 1 d .
H12A H 0.1744 0.0925 0.0332 0.044 Uiso 1 1 calc R
C13A C 0.0809(3) 0.2759(3) -0.05042(17) 0.0370(6) Uani 1 1 d .
C14A C 0.1167(3) 0.4075(3) -0.08703(18) 0.0414(6) Uani 1 1 d .
H14A H 0.0370 0.4728 -0.1255 0.050 Uiso 1 1 calc R
C15A C 0.2673(3) 0.4455(3) -0.06847(18) 0.0426(6) Uani 1 1 d .
H15A H 0.2910 0.5354 -0.0946 0.051 Uiso 1 1 calc R
C16A C 0.3824(3) 0.3510(3) -0.01157(18) 0.0406(6) Uani 1 1 d .
H16A H 0.4857 0.3763 0.0010 0.049 Uiso 1 1 calc R
C17A C -0.0787(3) 0.2312(3) -0.07485(19) 0.0467(7) Uani 1 1 d .
H17A H -0.1589 0.3185 -0.1015 0.070 Uiso 1 1 calc R
H17B H -0.1291 0.1935 -0.0192 0.070 Uiso 1 1 calc R
H17C H -0.0516 0.1526 -0.1197 0.070 Uiso 1 1 calc R
C21A C 0.5331(3) -0.0922(3) 0.20110(16) 0.0348(6) Uani 1 1 d .
C22A C 0.6951(3) -0.0892(3) 0.22760(17) 0.0373(6) Uani 1 1 d .
H22A H 0.7474 -0.0123 0.2043 0.045 Uiso 1 1 calc R
C23A C 0.7783(3) -0.2005(3) 0.28869(18) 0.0393(6) Uani 1 1 d .
H23A H 0.8874 -0.1957 0.3074 0.047 Uiso 1 1 calc R
N24A N 0.7155(2) -0.3142(2) 0.32303(14) 0.0404(5) Uani 1 1 d .
C25A C 0.5598(3) -0.3161(3) 0.29602(18) 0.0403(6) Uani 1 1 d .
H25A H 0.5119 -0.3959 0.3190 0.048 Uiso 1 1 calc R
C26A C 0.4657(3) -0.2091(3) 0.23708(17) 0.0396(6) Uani 1 1 d .
H26A H 0.3555 -0.2152 0.2211 0.048 Uiso 1 1 calc R
O1B O 0.0817(2) 0.74626(19) 0.43036(12) 0.0479(5) Uani 1 1 d .
C1B C 0.1468(3) 0.6259(3) 0.46952(18) 0.0384(6) Uani 1 1 d .
N1B N 0.1359(2) 0.6006(2) 0.56256(14) 0.0370(5) Uani 1 1 d .
H1B H 0.185(3) 0.507(3) 0.593(2) 0.062(9) Uiso 1 1 d .
C11B C 0.2473(3) 0.5005(3) 0.41449(17) 0.0365(6) Uani 1 1 d .
C12B C 0.3704(3) 0.3830(3) 0.45154(18) 0.0394(6) Uani 1 1 d .
H12B H 0.3877 0.3763 0.5161 0.047 Uiso 1 1 calc R
C13B C 0.4689(3) 0.2747(3) 0.39652(19) 0.0400(6) Uani 1 1 d .
C14B C 0.4419(3) 0.2875(3) 0.30289(19) 0.0454(7) Uani 1 1 d .
H14B H 0.5100 0.2163 0.2640 0.054 Uiso 1 1 calc R
C15B C 0.3176(3) 0.4021(3) 0.2642(2) 0.0481(7) Uani 1 1 d .
H15B H 0.2993 0.4077 0.1998 0.058 Uiso 1 1 calc R
C16B C 0.2204(3) 0.5084(3) 0.32048(18) 0.0417(6) Uani 1 1 d .
H16B H 0.1350 0.5869 0.2945 0.050 Uiso 1 1 calc R
C17B C 0.5977(3) 0.1448(3) 0.4385(2) 0.0509(7) Uani 1 1 d .
H17D H 0.7075 0.1387 0.4073 0.076 Uiso 1 1 calc R
H17E H 0.5617 0.0515 0.4311 0.076 Uiso 1 1 calc R
H17F H 0.6073 0.1597 0.5042 0.076 Uiso 1 1 calc R
C21B C 0.0589(3) 0.7081(3) 0.62619(17) 0.0354(6) Uani 1 1 d .
C22B C -0.0597(3) 0.8400(3) 0.60311(18) 0.0434(7) Uani 1 1 d .
H22B H -0.0939 0.8638 0.5412 0.052 Uiso 1 1 calc R
C23B C -0.1259(3) 0.9349(3) 0.67251(18) 0.0441(7) Uani 1 1 d .
H23B H -0.2068 1.0240 0.6556 0.053 Uiso 1 1 calc R
N24B N -0.0863(2) 0.9125(2) 0.76126(15) 0.0432(6) Uani 1 1 d .
C25B C 0.0295(3) 0.7853(3) 0.78190(19) 0.0421(6) Uani 1 1 d .
H25B H 0.0620 0.7649 0.8443 0.051 Uiso 1 1 calc R
C26B C 0.1040(3) 0.6828(3) 0.71784(18) 0.0383(6) Uani 1 1 d .
H26B H 0.1857 0.5954 0.7365 0.046 Uiso 1 1 calc R

loop_
_atom_site_aniso_label
_atom_site_aniso_U_11
_atom_site_aniso_U_22
_atom_site_aniso_U_33
_atom_site_aniso_U_23
_atom_site_aniso_U_13
_atom_site_aniso_U_12
O1A 0.0377(10) 0.0496(11) 0.0493(12) 0.0087(9) -0.0001(8) -0.0104(8)
C1A 0.0404(14) 0.0319(14) 0.0335(15) -0.0030(11) 0.0021(10) -0.0045(10)
N1A 0.0344(11) 0.0353(12) 0.0373(13) 0.0043(10) -0.0005(9) -0.0055(9)
C11A 0.0387(13) 0.0309(13) 0.0329(15) -0.0023(11) 0.0038(10) -0.0058(10)
C12A 0.0412(13) 0.0309(13) 0.0367(15) -0.0026(11) 0.0055(11) -0.0084(10)
C13A 0.0378(13) 0.0371(14) 0.0338(15) -0.0022(11) 0.0027(10) -0.0041(10)
C14A 0.0429(14) 0.0403(15) 0.0372(16) 0.0013(12) -0.0009(11) -0.0025(11)
C15A 0.0471(14) 0.0358(14) 0.0440(17) 0.0067(12) 0.0015(12) -0.0097(11)
C16A 0.0403(13) 0.0392(15) 0.0429(16) 0.0003(12) -0.0025(11) -0.0107(11)
C17A 0.0440(14) 0.0479(16) 0.0469(18) 0.0014(13) -0.0019(12) -0.0087(12)
C21A 0.0358(12) 0.0330(13) 0.0323(14) -0.0009(11) 0.0037(10) -0.0021(10)
C22A 0.0354(12) 0.0364(14) 0.0389(16) -0.0008(12) 0.0039(10) -0.0067(10)
C23A 0.0342(12) 0.0393(14) 0.0418(16) 0.0022(12) 0.0029(10) -0.0041(11)
N24A 0.0393(11) 0.0398(12) 0.0388(13) 0.0017(10) 0.0005(9) -0.0031(9)
C25A 0.0434(14) 0.0344(14) 0.0425(16) 0.0019(12) 0.0027(11) -0.0088(11)
C26A 0.0391(13) 0.0392(14) 0.0394(16) 0.0003(12) 0.0016(11) -0.0075(11)
O1B 0.0572(11) 0.0425(11) 0.0388(11) 0.0039(9) -0.0015(8) -0.0025(8)
C1B 0.0382(13) 0.0408(15) 0.0362(16) 0.0002(12) 0.0004(11) -0.0099(11)
N1B 0.0401(11) 0.0354(12) 0.0335(13) 0.0002(10) 0.0031(9) -0.0058(9)
C11B 0.0376(13) 0.0379(14) 0.0355(15) -0.0002(12) 0.0010(11) -0.0126(11)
C12B 0.0401(13) 0.0403(15) 0.0385(16) -0.0018(12) 0.0040(11) -0.0112(11)
C13B 0.0359(13) 0.0394(14) 0.0466(18) -0.0024(12) 0.0036(11) -0.0128(11)
C14B 0.0442(14) 0.0462(16) 0.0476(18) -0.0093(13) 0.0063(12) -0.0140(12)
C15B 0.0484(15) 0.0552(17) 0.0412(17) -0.0051(14) 0.0018(12) -0.0125(13)
C16B 0.0372(13) 0.0450(15) 0.0423(17) -0.0004(13) 0.0009(11) -0.0091(11)
C17B 0.0459(14) 0.0440(16) 0.061(2) -0.0028(14) 0.0057(13) -0.0082(12)
C21B 0.0332(12) 0.0364(14) 0.0359(16) 0.0005(12) 0.0045(10) -0.0078(10)
C22B 0.0424(14) 0.0459(16) 0.0378(16) 0.0050(13) 0.0010(11) -0.0036(12)
C23B 0.0435(14) 0.0424(15) 0.0401(17) 0.0033(13) 0.0053(12) 0.0003(11)
N24B 0.0401(11) 0.0390(12) 0.0481(15) -0.0004(11) 0.0018(10) -0.0050(9)
C25B 0.0425(14) 0.0424(15) 0.0405(17) -0.0009(13) -0.0002(11) -0.0083(11)
C26B 0.0367(12) 0.0357(14) 0.0398(16) 0.0026(12) 0.0021(11) -0.0047(10)

loop_
_atom_type_symbol
_atom_type_description
_atom_type_scat_dispersion_real
_atom_type_scat_dispersion_imag
_atom_type_scat_source
C C 0.0033 0.0016 'International Tables Vol C Tables 4.2.6.8 and 6.1.1.4'
H H 0.0000 0.0000 'International Tables Vol C Tables 4.2.6.8 and 6.1.1.4'
N N 0.0061 0.0033 'International Tables Vol C Tables 4.2.6.8 and 6.1.1.4'
O O 0.0106 0.0060 'International Tables Vol C Tables 4.2.6.8 and 6.1.1.4'

loop_
_geom_angle_atom_site_label_1
_geom_angle_atom_site_label_2
_geom_angle_atom_site_label_3
_geom_angle
O1A C1A N1A 122.7(2)
O1A C1A C11A 121.2(2)
N1A C1A C11A 116.1(2)
C1A N1A C21A 127.63(19)
C1A N1A H1A 115.8(15)
C21A N1A H1A 116.2(15)
C16A C11A C12A 119.1(2)
C16A C11A C1A 117.1(2)
C12A C11A C1A 123.8(2)
C13A C12A C11A 120.8(2)
C13A C12A H12A 119.6
C11A C12A H12A 119.6
C14A C13A C12A 118.7(2)
C14A C13A C17A 120.9(2)
C12A C13A C17A 120.3(2)
C13A C14A C15A 121.2(2)
C13A C14A H14A 119.4
C15A C14A H14A 119.4
C16A C15A C14A 119.3(2)
C16A C15A H15A 120.3
C14A C15A H15A 120.3
C15A C16A C11A 120.9(2)
C15A C16A H16A 119.6
C11A C16A H16A 119.6
C13A C17A H17A 109.5
C13A C17A H17B 109.5
H17A C17A H17B 109.5
C13A C17A H17C 109.5
H17A C17A H17C 109.5
H17B C17A H17C 109.5
C26A C21A C22A 117.4(2)
C26A C21A N1A 117.9(2)
C22A C21A N1A 124.7(2)
C23A C22A C21A 118.6(2)
C23A C22A H22A 120.7
C21A C22A H22A 120.7
N24A C23A C22A 124.5(2)
N24A C23A H23A 117.8
C22A C23A H23A 117.8
C23A N24A C25A 116.1(2)
N24A C25A C26A 123.8(2)
N24A C25A H25A 118.1
C26A C25A H25A 118.1
C25A C26A C21A 119.6(2)
C25A C26A H26A 120.2
C21A C26A H26A 120.2
O1B C1B N1B 123.0(2)
O1B C1B C11B 119.7(2)
N1B C1B C11B 117.3(2)
C1B N1B C21B 125.5(2)
C1B N1B H1B 122.9(18)
C21B N1B H1B 111.6(18)
C16B C11B C12B 119.0(2)
C16B C11B C1B 117.1(2)
C12B C11B C1B 123.8(2)
C11B C12B C13B 121.7(2)
C11B C12B H12B 119.1
C13B C12B H12B 119.1
C14B C13B C12B 118.0(2)
C14B C13B C17B 121.1(2)
C12B C13B C17B 120.9(2)
C13B C14B C15B 121.5(2)
C13B C14B H14B 119.2
C15B C14B H14B 119.2
C16B C15B C14B 119.5(3)
C16B C15B H15B 120.3
C14B C15B H15B 120.3
C11B C16B C15B 120.3(2)
C11B C16B H16B 119.9
C15B C16B H16B 119.9
C13B C17B H17D 109.5
C13B C17B H17E 109.5
H17D C17B H17E 109.5
C13B C17B H17F 109.5
H17D C17B H17F 109.5
H17E C17B H17F 109.5
C26B C21B C22B 117.3(2)
C26B C21B N1B 118.4(2)
C22B C21B N1B 124.3(2)
C23B C22B C21B 118.2(2)
C23B C22B H22B 120.9
C21B C22B H22B 120.9
N24B C23B C22B 125.7(2)
N24B C23B H23B 117.1
C22B C23B H23B 117.1
C23B N24B C25B 115.1(2)
N24B C25B C26B 123.9(2)
N24B C25B H25B 118.0
C26B C25B H25B 118.0
C25B C26B C21B 119.8(2)
C25B C26B H26B 120.1
C21B C26B H26B 120.1

loop_
_geom_bond_atom_site_label_1
_geom_bond_atom_site_label_2
_geom_bond_distance
O1A C1A 1.229(3)
C1A N1A 1.369(3)
C1A C11A 1.497(3)
N1A C21A 1.405(3)
N1A H1A 0.91(2)
C11A C16A 1.385(3)
C11A C12A 1.397(3)
C12A C13A 1.393(3)
C12A H12A 0.9500
C13A C14A 1.386(3)
C13A C17A 1.510(3)
C14A C15A 1.390(3)
C14A H14A 0.9500
C15A C16A 1.384(3)
C15A H15A 0.9500
C16A H16A 0.9500
C17A H17A 0.9800
C17A H17B 0.9800
C17A H17C 0.9800
C21A C26A 1.390(3)
C21A C22A 1.393(3)
C22A C23A 1.385(3)
C22A H22A 0.9500
C23A N24A 1.335(3)
C23A H23A 0.9500
N24A C25A 1.345(3)
C25A C26A 1.375(3)
C25A H25A 0.9500
C26A H26A 0.9500
O1B C1B 1.229(3)
C1B N1B 1.364(3)
C1B C11B 1.499(3)
N1B C21B 1.410(3)
N1B H1B 0.95(3)
C11B C16B 1.387(4)
C11B C12B 1.390(3)
C12B C13B 1.392(3)
C12B H12B 0.9500
C13B C14B 1.381(4)
C13B C17B 1.510(3)
C14B C15B 1.389(3)
C14B H14B 0.9500
C15B C16B 1.388(4)
C15B H15B 0.9500
C16B H16B 0.9500
C17B H17D 0.9800
C17B H17E 0.9800
C17B H17F 0.9800
C21B C26B 1.387(3)
C21B C22B 1.396(3)
C22B C23B 1.379(4)
C22B H22B 0.9500
C23B N24B 1.334(3)
C23B H23B 0.9500
N24B C25B 1.347(3)
C25B C26B 1.381(4)
C25B H25B 0.9500
C26B H26B 0.9500

loop_
_geom_hbond_atom_site_label_D
_geom_hbond_atom_site_label_H
_geom_hbond_atom_site_label_A
_geom_hbond_distance_DH
_geom_hbond_distance_HA
_geom_hbond_distance_DA
_geom_hbond_angle_DHA
_geom_hbond_site_symmetry_A
_geom_hbond_publ_flag
N1A H1A N24B 0.91(2) 2.29(3) 3.058(3) 142(2) 2_566 yes
N1B H1B N24A 0.95(3) 2.12(3) 3.059(3) 172(3) 2_656 yes
C12B H12B N24A 0.95 2.54 3.387(3) 148 2_656 yes
C17A H17B O1A 0.98 2.58 3.496(3) 155 1_455 yes
C22A H22A O1A 0.95 2.27 2.859(3) 119 . yes
C22B H22B O1B 0.95 2.26 2.817(3) 117 . yes
C23A H23A O1B 0.95 2.38 3.202(3) 144 1_645 yes
C25A H25A Cg1 0.95 2.65 3.593(3) 170 1_545 yes

loop_
_geom_torsion_atom_site_label_1
_geom_torsion_atom_site_label_2
_geom_torsion_atom_site_label_3
_geom_torsion_atom_site_label_4
_geom_torsion
O1A C1A N1A C21A -2.4(4)
C11A C1A N1A C21A 177.6(2)
O1A C1A C11A C16A -15.1(4)
N1A C1A C11A C16A 164.9(2)
O1A C1A C11A C12A 163.0(2)
N1A C1A C11A C12A -17.0(4)
C16A C11A C12A C13A -0.5(4)
C1A C11A C12A C13A -178.6(2)
C11A C12A C13A C14A -0.5(4)
C11A C12A C13A C17A 177.4(2)
C12A C13A C14A C15A 1.1(4)
C17A C13A C14A C15A -176.7(2)
C13A C14A C15A C16A -0.7(4)
C14A C15A C16A C11A -0.3(4)
C12A C11A C16A C15A 0.9(4)
C1A C11A C16A C15A 179.1(2)
C1A N1A C21A C26A -167.9(2)
C1A N1A C21A C22A 12.9(4)
C26A C21A C22A C23A -0.9(3)
N1A C21A C22A C23A 178.3(2)
C21A C22A C23A N24A 1.6(4)
C22A C23A N24A C25A -1.0(4)
C23A N24A C25A C26A -0.4(4)
N24A C25A C26A C21A 1.0(4)
C22A C21A C26A C25A -0.3(4)
N1A C21A C26A C25A -179.5(2)
O1B C1B N1B C21B -3.8(4)
C11B C1B N1B C21B 174.7(2)
O1B C1B C11B C16B -19.4(3)
N1B C1B C11B C16B 162.2(2)
O1B C1B C11B C12B 157.1(2)
N1B C1B C11B C12B -21.4(3)
C16B C11B C12B C13B 1.1(3)
C1B C11B C12B C13B -175.3(2)
C11B C12B C13B C14B 0.4(3)
C11B C12B C13B C17B -177.8(2)
C12B C13B C14B C15B -1.7(4)
C17B C13B C14B C15B 176.5(2)
C13B C14B C15B C16B 1.4(4)
C12B C11B C16B C15B -1.4(4)
C1B C11B C16B C15B 175.3(2)
C14B C15B C16B C11B 0.1(4)
C1B N1B C21B C26B -159.1(2)
C1B N1B C21B C22B 20.4(4)
C26B C21B C22B C23B -0.9(3)
N1B C21B C22B C23B 179.5(2)
C21B C22B C23B N24B 0.2(4)
C22B C23B N24B C25B 0.4(4)
C23B N24B C25B C26B -0.3(4)
N24B C25B C26B C21B -0.5(4)
C22B C21B C26B C25B 1.1(3)
N1B C21B C26B C25B -179.4(2)
